data_1537538
loop_
_publ_author_name
'Kokunov, Yu.V.'
'Gorbunova, Yu.E.'
'Detkov, D.G.'

_publ_section_title
;
 Tin(II) oxalate and oxalatofluoride polymeric compounds. Synthesis and
 crystal structure of (H3 N (C H2)2 N H3)0.5 (Sn F (C2 O4)) * (H2 O) and
 (H3 N (C H2)2 N H3) (Sn2 (C2 O4)3) * 0.5(H2 O)
;
_journal_name_full 'Zhurnal Neorganicheskoi Khimii'
_journal_page_first 1094
_journal_page_last 1100
_journal_volume 49
_journal_year 2004
_chemical_formula_sum 'C3 H7 F N O5 Sn'
_chemical_name_systematic '(N H3 (C H2)2 N H3)0.5 (Sn F (C2 O4)) (H2 O)'
_space_group_IT_number 2
_symmetry_space_group_name_Hall '-P 1'
_symmetry_space_group_name_H-M 'P -1'
_cell_angle_alpha 100.9
_cell_angle_beta 94.01
_cell_angle_gamma 103.78
_cell_formula_units_Z 2
_cell_length_a 6.045
_cell_length_b 7.704
_cell_length_c 8.025
_cell_volume 353.825
_citation_journal_id_ASTM ZNOKAQ
_cod_data_source_file Kokunov_ZNOKAQ_2004_570.cif
_cod_data_source_block C3H7F1N1O5Sn1
_cod_original_cell_volume 353.8248
_cod_original_formula_sum 'C3 H7 F1 N1 O5 Sn1'
_cod_database_code 1537538

loop_
_symmetry_equiv_pos_as_xyz
x,y,z
-x,-y,-z

loop_
_atom_site_label
_atom_site_type_symbol
_atom_site_fract_x
_atom_site_fract_y
_atom_site_fract_z
_atom_site_occupancy
_atom_site_U_iso_or_equiv
N1 N-3 0.2166 0.0592 -0.3078 1 0.0
O4 O-2 0.5975 0.4679 0.1669 1 0.0
H4 H+1 0.357 0.114 -0.358 1 0.0
H2 H-1 -0.115 0.042 -0.354 1 0.0
F1 F-1 0.1465 0.2287 0.0098 1 0.0
H6 H+1 0.206 -0.154 0.039 1 0.0
H3 H+1 0.214 0.128 -0.203 1 0.0
H5 H+1 0.211 -0.068 -0.308 1 0.0
C1 C+3 0.4932 0.304 0.3871 1 0.0
H1 H-1 0.045 0.204 -0.427 1 0.0
O1 O-2 0.299 0.3407 0.3728 1 0.0
O2 O-2 0.5555 0.2211 0.493 1 0.0
O3 O-2 -0.1572 0.3212 0.2598 1 0.0
C2 C+3 0.6601 0.3687 0.2601 1 0.0
H7 H+1 0.436 -0.029 0.022 1 0.0
Sn1 Sn+2 0.21819 0.4769 0.1721 1 0.0
C3 C+3 0.0105 0.0661 -0.414 1 0.0
O5 O-2 0.3457 -0.0483 0.1113 1 0.0
